data_4065366
loop_
_publ_author_name
'Gao, Bo'
'Gao, Wei'
'Wu, Qiaolin'
'Luo, Xuyang'
'Zhang, Jingshun'
'Su, Qing'
'Mu, Ying'

_publ_section_title
;
 Chromium Complexes with Acenaphthene Imine Derivative Ligands Synthesis
 and Catalysis on Diene Polymerization
;
_journal_issue 20
_journal_name_full Organometallics
_journal_page_first 5480
_journal_paper_doi 10.1021/om200733e
_journal_volume 30
_journal_year 2011
_chemical_formula_sum 'C69 H74 Cl6 Cr2 N4 O'
_chemical_formula_weight 1292.02
_chemical_name_systematic
; 
 ? 
;
_space_group_IT_number 2
_symmetry_cell_setting triclinic
_symmetry_space_group_name_Hall '-P 1'
_symmetry_space_group_name_H-M 'P -1'
_atom_sites_solution_hydrogens geom
_atom_sites_solution_primary direct
_atom_sites_solution_secondary difmap
_audit_creation_method SHELXL-97
_cell_angle_alpha 76.0280(10)
_cell_angle_beta 83.5910(10)
_cell_angle_gamma 69.2770(10)
_cell_formula_units_Z 2
_cell_length_a 14.4480(9)
_cell_length_b 15.1031(9)
_cell_length_c 16.4755(10)
_cell_measurement_temperature 185(2)
_cell_volume 3261.7(3)
_computing_cell_refinement 'Bruker SMART'
_computing_data_collection 'Bruker SMART'
_computing_data_reduction 'Bruker SAINT'
_computing_molecular_graphics 'Bruker SHELXTL'
_computing_publication_material 'Bruker SHELXTL'
_computing_structure_refinement 'SHELXL-97 (Sheldrick, 1997)'
_computing_structure_solution 'SHELXS-97 (Sheldrick, 1990)'
_diffrn_ambient_temperature 185(2)
_diffrn_measured_fraction_theta_full 0.976
_diffrn_measured_fraction_theta_max 0.976
_diffrn_measurement_device_type 'CCD area detector'
_diffrn_measurement_method 'phi and omega scan'
_diffrn_radiation_monochromator graphite
_diffrn_radiation_source 'fine-focus sealed tube'
_diffrn_radiation_type MoK\a
_diffrn_radiation_wavelength 0.71073
_diffrn_reflns_av_R_equivalents 0.0169
_diffrn_reflns_av_sigmaI/netI 0.0333
_diffrn_reflns_limit_h_max 17
_diffrn_reflns_limit_h_min -11
_diffrn_reflns_limit_k_max 18
_diffrn_reflns_limit_k_min -18
_diffrn_reflns_limit_l_max 20
_diffrn_reflns_limit_l_min -20
_diffrn_reflns_number 20372
_diffrn_reflns_theta_full 26.07
_diffrn_reflns_theta_max 26.07
_diffrn_reflns_theta_min 1.48
_exptl_absorpt_coefficient_mu 0.624
_exptl_absorpt_correction_T_max 0.8801
_exptl_absorpt_correction_T_min 0.8596
_exptl_absorpt_correction_type multi-scan
_exptl_crystal_colour brown
_exptl_crystal_density_diffrn 1.316
_exptl_crystal_density_method 'not measured'
_exptl_crystal_description block
_exptl_crystal_F_000 1348
_exptl_crystal_size_max 0.25
_exptl_crystal_size_mid 0.23
_exptl_crystal_size_min 0.21
_refine_diff_density_max 2.948
_refine_diff_density_min -1.009
_refine_diff_density_rms 0.157
_refine_ls_extinction_method none
_refine_ls_goodness_of_fit_ref 1.051
_refine_ls_hydrogen_treatment constr
_refine_ls_matrix_type full
_refine_ls_number_parameters 780
_refine_ls_number_reflns 12606
_refine_ls_number_restraints 646
_refine_ls_restrained_S_all 1.133
_refine_ls_R_factor_all 0.0982
_refine_ls_R_factor_gt 0.0830
_refine_ls_shift/su_max 0.001
_refine_ls_shift/su_mean 0.000
_refine_ls_structure_factor_coef Fsqd
_refine_ls_weighting_details 'calc w=1/[\s^2^(Fo^2^)+(0.1846P)^2^+6.4943P] where P=(Fo^2^+2Fc^2^)/3'
_refine_ls_weighting_scheme calc
_refine_ls_wR_factor_gt 0.2550
_refine_ls_wR_factor_ref 0.2752
_reflns_number_gt 9940
_reflns_number_total 12606
_reflns_threshold_expression >2sigma(I)
_cod_data_source_file om200733e_si_001.cif
_cod_data_source_block Complex_3c
_cod_depositor_comments
;
The following automatic conversions were performed:

'_symmetry_cell_setting' value 'Triclinic' changed to 'triclinic'
according to /home/saulius/struct/CIF-dictionaries/cif_core.dic
dictionary named 'cif_core.dic' version 2.4.1 from
2010-06-29.

'_exptl_absorpt_correction_type' value 'Multi-scan'
changed to 'multi-scan' according to
/home/saulius/struct/CIF-dictionaries/cif_core.dic dictionary named
'cif_core.dic' version 2.4.1 from 2010-06-29.

Automatic conversion script
Id: cif_fix_values 1715 2011-07-08 13:25:40Z adriana 
;
_cod_original_sg_symbol_H-M P-1
_cod_database_code 4065366

loop_
_symmetry_equiv_pos_as_xyz
'x, y, z'
'-x, -y, -z'

loop_
_atom_site_label
_atom_site_type_symbol
_atom_site_fract_x
_atom_site_fract_y
_atom_site_fract_z
_atom_site_U_iso_or_equiv
_atom_site_adp_type
_atom_site_occupancy
_atom_site_symmetry_multiplicity
_atom_site_calc_flag
_atom_site_refinement_flags
_atom_site_disorder_assembly
_atom_site_disorder_group
C1 C 0.4954(5) 0.4005(4) 0.2696(4) 0.0449(13) Uani 1 1 d U . .
C2 C 0.4501(5) 0.5072(4) 0.2586(4) 0.0542(15) Uani 1 1 d U . .
C3 C 0.4761(7) 0.5810(5) 0.2746(5) 0.0701(19) Uani 1 1 d U . .
H3 H 0.5389 0.5681 0.2963 0.084 Uiso 1 1 calc R . .
C4 C 0.4066(7) 0.6764(6) 0.2579(6) 0.082(2) Uani 1 1 d U . .
H4 H 0.4225 0.7275 0.2702 0.098 Uiso 1 1 calc R . .
C5 C 0.3180(7) 0.6965(6) 0.2246(6) 0.082(2) Uani 1 1 d U . .
H5 H 0.2746 0.7619 0.2133 0.099 Uiso 1 1 calc R . .
C6 C 0.2873(6) 0.6253(6) 0.2061(5) 0.0679(17) Uani 1 1 d U . .
C7 C 0.3563(5) 0.5308(5) 0.2247(4) 0.0583(15) Uani 1 1 d U . .
C8 C 0.2007(7) 0.6344(6) 0.1741(5) 0.077(2) Uani 1 1 d U . .
H8 H 0.1517 0.6970 0.1609 0.093 Uiso 1 1 calc R . .
C9 C 0.1816(7) 0.5575(7) 0.1604(5) 0.078(2) Uani 1 1 d U . .
H9 H 0.1196 0.5683 0.1382 0.093 Uiso 1 1 calc R . .
C10 C 0.2518(6) 0.4597(6) 0.1781(4) 0.0683(18) Uani 1 1 d U . .
H10 H 0.2378 0.4067 0.1675 0.082 Uiso 1 1 calc R . .
C11 C 0.3394(5) 0.4477(5) 0.2110(4) 0.0559(15) Uani 1 1 d U . .
C12 C 0.4298(5) 0.3651(4) 0.2412(3) 0.0450(13) Uani 1 1 d U . .
C13 C 0.6622(5) 0.3719(4) 0.3049(5) 0.0579(17) Uani 1 1 d U . .
C14 C 0.7065(6) 0.4069(5) 0.2293(6) 0.073(2) Uani 1 1 d U A .
C15 C 0.7897(7) 0.4393(6) 0.2470(7) 0.089(3) Uani 1 1 d U . .
H15 H 0.8241 0.4667 0.2010 0.106 Uiso 1 1 calc R . .
C16 C 0.8151(11) 0.4309(10) 0.3216(10) 0.118(4) Uani 1 1 d U . .
H16 H 0.8705 0.4485 0.3277 0.142 Uiso 1 1 calc R . .
C17 C 0.7721(9) 0.4014(8) 0.3859(9) 0.103(3) Uani 1 1 d U . .
H17 H 0.7939 0.3996 0.4388 0.124 Uiso 1 1 calc R . .
C18 C 0.6914(7) 0.3704(6) 0.3828(6) 0.072(2) Uani 1 1 d U B .
C19 C 0.6728(8) 0.4087(7) 0.1456(6) 0.090(3) Uani 1 1 d U . .
H19A H 0.6082 0.4621 0.1400 0.108 Uiso 0.50(4) 1 calc PR A 1
H19B H 0.6562 0.3485 0.1563 0.108 Uiso 0.50(4) 1 calc PR A 1
H19C H 0.6018 0.4481 0.1391 0.108 Uiso 0.50(4) 1 d PR A 2
H19D H 0.6826 0.3421 0.1399 0.108 Uiso 0.50(4) 1 d PR A 2
C20A C 0.7164(19) 0.417(2) 0.0518(16) 0.099(9) Uani 0.50(4) 1 d PU A 1
H20A H 0.7212 0.4818 0.0304 0.149 Uiso 0.50(4) 1 calc PR A 1
H20B H 0.6724 0.4067 0.0166 0.149 Uiso 0.50(4) 1 calc PR A 1
H20C H 0.7823 0.3679 0.0507 0.149 Uiso 0.50(4) 1 calc PR A 1
C20B C 0.7367(17) 0.4547(18) 0.0788(15) 0.087(8) Uani 0.50(4) 1 d PU A 2
H20D H 0.7278 0.5197 0.0862 0.130 Uiso 0.50(4) 1 calc PR A 2
H20E H 0.7160 0.4594 0.0228 0.130 Uiso 0.50(4) 1 calc PR A 2
H20F H 0.8065 0.4142 0.0851 0.130 Uiso 0.50(4) 1 calc PR A 2
C21 C 0.6368(8) 0.3430(7) 0.4602(6) 0.081(2) Uani 1 1 d U . .
H21A H 0.5911 0.3128 0.4471 0.097 Uiso 0.59(2) 1 calc PR B 1
H21B H 0.6847 0.2933 0.5006 0.097 Uiso 0.59(2) 1 calc PR B 1
H21C H 0.6424 0.2747 0.4646 0.097 Uiso 0.41(2) 1 d PR B 2
H21D H 0.5661 0.3824 0.4512 0.097 Uiso 0.41(2) 1 d PR B 2
C22A C 0.5797(17) 0.4228(16) 0.4999(14) 0.110(8) Uani 0.59(2) 1 d PU B 1
H22A H 0.6248 0.4433 0.5252 0.166 Uiso 0.59(2) 1 calc PR B 1
H22B H 0.5353 0.4016 0.5434 0.166 Uiso 0.59(2) 1 calc PR B 1
H22C H 0.5405 0.4774 0.4579 0.166 Uiso 0.59(2) 1 calc PR B 1
C22B C 0.660(3) 0.339(3) 0.547(2) 0.139(14) Uani 0.41(2) 1 d PU B 2
H22D H 0.7275 0.2945 0.5594 0.209 Uiso 0.41(2) 1 calc PR B 2
H22E H 0.6132 0.3159 0.5866 0.209 Uiso 0.41(2) 1 calc PR B 2
H22F H 0.6544 0.4039 0.5524 0.209 Uiso 0.41(2) 1 calc PR B 2
C24 C 0.4285(6) 0.2663(6) 0.1019(4) 0.067(2) Uani 1 1 d U C .
C25 C 0.3789(8) 0.2432(8) 0.0489(6) 0.087(3) Uani 1 1 d U . .
H25 H 0.3876 0.2630 -0.0099 0.105 Uiso 1 1 calc R . .
C26 C 0.3198(9) 0.1943(8) 0.0786(7) 0.094(3) Uani 1 1 d U . .
H26 H 0.2895 0.1763 0.0400 0.113 Uiso 1 1 calc R . .
C27 C 0.2971(7) 0.1656(8) 0.1671(6) 0.085(3) Uani 1 1 d U . .
H27 H 0.2513 0.1324 0.1862 0.102 Uiso 1 1 calc R . .
C28 C 0.3464(5) 0.1893(5) 0.2232(4) 0.0578(17) Uani 1 1 d U C .
C29 C 0.4972(7) 0.3173(7) 0.0672(5) 0.077(2) Uani 1 1 d U . .
H29A H 0.5640 0.2814 0.0902 0.092 Uiso 0.38(4) 1 calc PR C 1
H29B H 0.4736 0.3833 0.0785 0.092 Uiso 0.38(4) 1 calc PR C 1
H29C H 0.5547 0.2861 0.1042 0.092 Uiso 0.62(4) 1 d PR C 2
H29D H 0.4648 0.3832 0.0782 0.092 Uiso 0.62(4) 1 d PR C 2
C30A C 0.498(2) 0.3210(15) -0.0301(12) 0.054(7) Uani 0.38(4) 1 d PU C 1
H30A H 0.5641 0.2841 -0.0485 0.080 Uiso 0.38(4) 1 calc PR C 1
H30B H 0.4795 0.3886 -0.0612 0.080 Uiso 0.38(4) 1 calc PR C 1
H30C H 0.4499 0.2927 -0.0406 0.080 Uiso 0.38(4) 1 calc PR C 1
C30B C 0.544(2) 0.3341(13) -0.0243(11) 0.083(6) Uani 0.62(4) 1 d PU C 2
H30D H 0.5908 0.2724 -0.0346 0.125 Uiso 0.62(4) 1 calc PR C 2
H30E H 0.5782 0.3808 -0.0301 0.125 Uiso 0.62(4) 1 calc PR C 2
H30F H 0.4910 0.3595 -0.0650 0.125 Uiso 0.62(4) 1 calc PR C 2
C31 C 0.3235(5) 0.1623(6) 0.3159(5) 0.0624(18) Uani 1 1 d U . .
H31A H 0.2575 0.2069 0.3292 0.075 Uiso 1 1 calc R . .
H31B H 0.3729 0.1708 0.3477 0.075 Uiso 1 1 calc R . .
C32 C 0.3243(8) 0.0574(8) 0.3444(7) 0.090(3) Uani 1 1 d U . .
H32A H 0.2717 0.0499 0.3167 0.134 Uiso 1 1 calc R . .
H32B H 0.3132 0.0423 0.4052 0.134 Uiso 1 1 calc R . .
H32C H 0.3886 0.0130 0.3295 0.134 Uiso 1 1 calc R . .
C33 C 0.9201(4) -0.0459(3) 0.2251(3) 0.0286(10) Uani 1 1 d U . .
C34 C 1.0095(4) -0.0580(3) 0.1707(3) 0.0328(11) Uani 1 1 d U . .
C35 C 1.0955(4) -0.0386(4) 0.1684(4) 0.0407(12) Uani 1 1 d U . .
H35 H 1.1083 -0.0106 0.2099 0.049 Uiso 1 1 calc R . .
C36 C 1.1653(5) -0.0617(4) 0.1017(4) 0.0485(14) Uani 1 1 d U . .
H36 H 1.2250 -0.0479 0.0991 0.058 Uiso 1 1 calc R . .
C37 C 1.1494(5) -0.1034(4) 0.0406(4) 0.0467(14) Uani 1 1 d U . .
H37 H 1.1974 -0.1167 -0.0032 0.056 Uiso 1 1 calc R . .
C38 C 1.0629(4) -0.1262(4) 0.0429(3) 0.0415(13) Uani 1 1 d U . .
C39 C 0.9943(4) -0.1018(4) 0.1083(3) 0.0350(11) Uani 1 1 d U . .
C40 C 1.0371(5) -0.1723(4) -0.0123(4) 0.0489(15) Uani 1 1 d U . .
H40 H 1.0808 -0.1902 -0.0577 0.059 Uiso 1 1 calc R . .
C41 C 0.9496(5) -0.1915(5) -0.0008(4) 0.0489(14) Uani 1 1 d U . .
H41 H 0.9348 -0.2231 -0.0385 0.059 Uiso 1 1 calc R . .
C42 C 0.8805(5) -0.1655(4) 0.0655(3) 0.0403(12) Uani 1 1 d U . .
H42 H 0.8206 -0.1794 0.0723 0.048 Uiso 1 1 calc R . .
C43 C 0.9030(4) -0.1195(4) 0.1195(3) 0.0321(11) Uani 1 1 d U . .
C44 C 0.8555(4) -0.0816(3) 0.1935(3) 0.0282(10) Uani 1 1 d U . .
C45 C 0.9652(4) -0.0038(4) 0.3420(3) 0.0300(10) Uani 1 1 d U . .
C46 C 1.0254(4) -0.0860(4) 0.3965(3) 0.0378(12) Uani 1 1 d U . .
C47 C 1.0968(4) -0.0745(5) 0.4406(4) 0.0436(13) Uani 1 1 d U . .
H47 H 1.1388 -0.1292 0.4773 0.052 Uiso 1 1 calc R . .
C48 C 1.1066(5) 0.0144(5) 0.4314(4) 0.0453(13) Uani 1 1 d U . .
H48 H 1.1542 0.0211 0.4627 0.054 Uiso 1 1 calc R . .
C49 C 1.0483(5) 0.0933(5) 0.3774(4) 0.0439(13) Uani 1 1 d U . .
H49 H 1.0565 0.1543 0.3714 0.053 Uiso 1 1 calc R . .
C50 C 0.9767(4) 0.0866(4) 0.3303(3) 0.0351(11) Uani 1 1 d U . .
C51 C 1.0196(5) -0.1856(4) 0.4084(4) 0.0479(14) Uani 1 1 d U . .
H51A H 1.0270 -0.2174 0.4685 0.057 Uiso 1 1 calc R . .
H51B H 0.9529 -0.1791 0.3927 0.057 Uiso 1 1 calc R . .
C52 C 1.0946(7) -0.2496(6) 0.3594(6) 0.075(2) Uani 1 1 d U . .
H52A H 1.0877 -0.2194 0.2997 0.112 Uiso 1 1 calc R . .
H52B H 1.0845 -0.3123 0.3698 0.112 Uiso 1 1 calc R . .
H52C H 1.1610 -0.2595 0.3764 0.112 Uiso 1 1 calc R . .
C53 C 0.9182(4) 0.1741(4) 0.2671(4) 0.0450(13) Uani 1 1 d U . .
H53A H 0.8653 0.2179 0.2970 0.054 Uiso 1 1 calc R . .
H53B H 0.8860 0.1525 0.2294 0.054 Uiso 1 1 calc R . .
C54 C 0.9808(5) 0.2304(5) 0.2148(4) 0.0471(14) Uani 1 1 d U . .
H54A H 0.9998 0.2653 0.2494 0.071 Uiso 1 1 calc R . .
H54B H 0.9426 0.2769 0.1676 0.071 Uiso 1 1 calc R . .
H54C H 1.0405 0.1853 0.1936 0.071 Uiso 1 1 calc R . .
C55 C 0.7178(4) -0.1382(4) 0.2220(3) 0.0307(10) Uani 1 1 d U . .
C56 C 0.7524(4) -0.2378(4) 0.2571(3) 0.0341(11) Uani 1 1 d U . .
C57 C 0.7015(5) -0.2945(4) 0.2422(4) 0.0480(14) Uani 1 1 d U . .
H57 H 0.7244 -0.3623 0.2655 0.058 Uiso 1 1 calc R . .
C58 C 0.6177(5) -0.2543(5) 0.1942(4) 0.0543(16) Uani 1 1 d U . .
H58 H 0.5838 -0.2944 0.1847 0.065 Uiso 1 1 calc R . .
C59 C 0.5839(5) -0.1570(5) 0.1605(4) 0.0510(15) Uani 1 1 d U . .
H59 H 0.5263 -0.1303 0.1278 0.061 Uiso 1 1 calc R . .
C60 C 0.6317(4) -0.0957(4) 0.1726(3) 0.0398(12) Uani 1 1 d U . .
C61 C 0.8448(5) -0.2882(4) 0.3089(4) 0.0447(13) Uani 1 1 d U . .
H61A H 0.8290 -0.3301 0.3608 0.054 Uiso 1 1 calc R . .
H61B H 0.8646 -0.2386 0.3252 0.054 Uiso 1 1 calc R . .
C62 C 0.9313(5) -0.3497(5) 0.2627(5) 0.0573(16) Uani 1 1 d U . .
H62A H 0.9112 -0.3967 0.2437 0.086 Uiso 1 1 calc R . .
H62B H 0.9869 -0.3843 0.3004 0.086 Uiso 1 1 calc R . .
H62C H 0.9517 -0.3078 0.2143 0.086 Uiso 1 1 calc R . .
C63 C 0.5938(5) 0.0087(4) 0.1307(4) 0.0468(14) Uani 1 1 d U . .
H63A H 0.6212 0.0456 0.1578 0.056 Uiso 1 1 calc R . .
H63B H 0.5208 0.0337 0.1377 0.056 Uiso 1 1 calc R . .
C64 C 0.6216(6) 0.0249(5) 0.0387(5) 0.0629(18) Uani 1 1 d U . .
H64A H 0.6938 0.0045 0.0316 0.094 Uiso 1 1 calc R . .
H64B H 0.5926 0.0939 0.0127 0.094 Uiso 1 1 calc R . .
H64C H 0.5965 -0.0132 0.0121 0.094 Uiso 1 1 calc R . .
C65 C 0.4984(5) 0.1360(4) 0.4973(3) 0.0412(12) Uani 1 1 d U . .
H65A H 0.5662 0.0880 0.5018 0.049 Uiso 1 1 calc R . .
H65B H 0.4509 0.1028 0.4953 0.049 Uiso 1 1 calc R . .
C66 C 0.4728(5) 0.1880(5) 0.5690(4) 0.0510(15) Uani 1 1 d U . .
H66A H 0.5307 0.2010 0.5838 0.061 Uiso 1 1 calc R . .
H66B H 0.4492 0.1496 0.6191 0.061 Uiso 1 1 calc R . .
C67 C 0.3906(6) 0.2821(5) 0.5341(4) 0.0559(16) Uani 1 1 d U . .
H67A H 0.3248 0.2754 0.5494 0.067 Uiso 1 1 calc R . .
H67B H 0.3943 0.3362 0.5561 0.067 Uiso 1 1 calc R . .
C68 C 0.4078(5) 0.3002(5) 0.4401(4) 0.0466(14) Uani 1 1 d U . .
H68A H 0.3478 0.3072 0.4119 0.056 Uiso 1 1 calc R . .
H68B H 0.4244 0.3602 0.4195 0.056 Uiso 1 1 calc R . .
C69 C 0.1023(9) 0.3703(8) 0.4601(7) 0.094(3) Uani 1 1 d U . .
H69A H 0.0406 0.3814 0.4950 0.113 Uiso 1 1 calc R . .
H69B H 0.1508 0.3075 0.4866 0.113 Uiso 1 1 calc R . .
Cl1 Cl 0.71997(9) 0.12488(8) 0.40166(7) 0.0294(3) Uani 1 1 d U . .
Cl2 Cl 0.69808(9) 0.15316(8) 0.20965(7) 0.0309(3) Uani 1 1 d U . .
Cl3 Cl 0.57031(9) 0.04396(8) 0.33109(7) 0.0314(3) Uani 1 1 d U . .
Cl4 Cl 0.76099(9) -0.11586(8) 0.43835(7) 0.0333(3) Uani 1 1 d U . .
Cl5 Cl 0.0777(4) 0.3658(3) 0.3603(3) 0.1438(14) Uani 1 1 d U . .
Cl6 Cl 0.1492(2) 0.46300(19) 0.4550(2) 0.1140(10) Uani 1 1 d U . .
Cr1 Cr 0.57815(6) 0.20198(5) 0.31512(5) 0.0288(2) Uani 1 1 d U . .
Cr2 Cr 0.74813(5) 0.00389(5) 0.32006(4) 0.0241(2) Uani 1 1 d U . .
N1 N 0.4598(3) 0.2700(3) 0.2427(3) 0.0387(10) Uani 1 1 d U C .
N2 N 0.5814(4) 0.3366(3) 0.2978(3) 0.0395(10) Uani 1 1 d U . .
N3 N 0.8920(3) -0.0154(3) 0.2964(2) 0.0275(8) Uani 1 1 d U . .
N4 N 0.7707(3) -0.0791(3) 0.2366(2) 0.0275(8) Uani 1 1 d U . .
O1 O 0.4906(3) 0.2158(3) 0.4232(2) 0.0361(8) Uani 1 1 d U . .
C23 C 0.4112(5) 0.2390(5) 0.1895(4) 0.0519(16) Uani 1 1 d U . .

loop_
_atom_site_aniso_label
_atom_site_aniso_U_11
_atom_site_aniso_U_22
_atom_site_aniso_U_33
_atom_site_aniso_U_23
_atom_site_aniso_U_13
_atom_site_aniso_U_12
C1 0.048(3) 0.032(2) 0.037(2) 0.000(2) 0.013(2) -0.001(2)
C2 0.057(3) 0.034(2) 0.051(3) 0.000(2) 0.020(2) -0.001(2)
C3 0.071(4) 0.042(3) 0.080(4) -0.006(3) 0.023(3) -0.012(3)
C4 0.085(4) 0.052(3) 0.094(4) -0.012(3) 0.024(3) -0.017(3)
C5 0.086(4) 0.051(3) 0.083(4) -0.001(3) 0.021(3) -0.006(3)
C6 0.061(3) 0.058(3) 0.055(3) 0.001(3) 0.016(3) 0.001(3)
C7 0.060(3) 0.043(3) 0.044(3) 0.002(2) 0.017(2) 0.003(2)
C8 0.074(4) 0.064(3) 0.059(3) 0.002(3) 0.007(3) 0.006(3)
C9 0.062(4) 0.084(4) 0.059(3) -0.005(3) -0.005(3) 0.003(3)
C10 0.059(3) 0.069(3) 0.050(3) -0.007(3) -0.003(3) 0.008(3)
C11 0.051(3) 0.054(3) 0.034(3) 0.000(2) 0.006(2) 0.008(2)
C12 0.045(3) 0.037(2) 0.030(2) -0.001(2) 0.006(2) 0.008(2)
C13 0.053(3) 0.031(3) 0.081(4) -0.010(3) 0.017(3) -0.010(2)
C14 0.070(4) 0.041(3) 0.095(4) -0.009(3) 0.030(3) -0.016(3)
C15 0.082(4) 0.051(4) 0.121(5) -0.005(3) 0.033(4) -0.028(3)
C16 0.120(6) 0.101(5) 0.139(6) -0.027(4) 0.000(5) -0.045(4)
C17 0.109(5) 0.087(5) 0.129(6) -0.031(4) -0.006(4) -0.045(4)
C18 0.077(4) 0.051(3) 0.097(4) -0.027(3) -0.004(3) -0.024(3)
C19 0.097(5) 0.059(4) 0.091(4) 0.000(3) 0.037(4) -0.022(3)
C20A 0.097(10) 0.101(10) 0.093(10) -0.018(5) 0.006(5) -0.030(5)
C20B 0.083(9) 0.088(9) 0.085(9) -0.008(5) 0.004(5) -0.031(5)
C21 0.094(5) 0.071(4) 0.085(4) -0.035(3) -0.009(4) -0.024(3)
C22A 0.119(9) 0.103(9) 0.109(9) -0.033(5) 0.003(5) -0.032(5)
C22B 0.140(15) 0.143(15) 0.137(15) -0.037(6) -0.010(5) -0.045(7)
C24 0.062(4) 0.070(4) 0.044(3) -0.018(3) -0.018(3) 0.014(3)
C25 0.085(4) 0.097(5) 0.063(4) -0.026(4) -0.016(3) 0.001(4)
C26 0.099(5) 0.098(5) 0.082(4) -0.038(4) -0.037(4) -0.007(4)
C27 0.072(4) 0.095(5) 0.087(4) -0.034(4) -0.024(3) -0.013(3)
C28 0.043(3) 0.064(3) 0.059(3) -0.022(3) -0.019(3) 0.002(3)
C29 0.075(4) 0.080(4) 0.046(3) -0.002(3) 0.000(3) 0.001(3)
C30A 0.055(9) 0.052(8) 0.046(8) -0.008(5) 0.000(5) -0.012(5)
C30B 0.088(8) 0.083(7) 0.076(7) -0.018(5) 0.004(5) -0.027(5)
C31 0.044(3) 0.073(4) 0.067(4) -0.019(3) -0.009(3) -0.012(3)
C32 0.078(4) 0.101(5) 0.094(5) -0.021(4) 0.000(4) -0.037(4)
C33 0.027(2) 0.026(2) 0.027(2) -0.0038(17) 0.0036(18) -0.0047(18)
C34 0.031(2) 0.024(2) 0.034(2) -0.0003(18) 0.0045(19) -0.0043(18)
C35 0.038(3) 0.035(2) 0.044(3) -0.003(2) 0.006(2) -0.011(2)
C36 0.039(3) 0.042(3) 0.054(3) 0.001(2) 0.010(2) -0.011(2)
C37 0.043(3) 0.040(3) 0.042(3) -0.002(2) 0.016(2) -0.005(2)
C38 0.043(3) 0.034(2) 0.032(2) -0.001(2) 0.006(2) -0.001(2)
C39 0.040(3) 0.027(2) 0.026(2) 0.0006(18) 0.0005(19) -0.0018(19)
C40 0.056(3) 0.043(3) 0.033(2) -0.010(2) 0.007(2) 0.000(2)
C41 0.055(3) 0.049(3) 0.036(3) -0.015(2) -0.001(2) -0.006(2)
C42 0.046(3) 0.038(3) 0.031(2) -0.009(2) -0.001(2) -0.007(2)
C43 0.036(2) 0.027(2) 0.026(2) -0.0023(18) -0.0002(19) -0.0033(19)
C44 0.030(2) 0.024(2) 0.024(2) -0.0038(17) 0.0002(18) -0.0035(18)
C45 0.026(2) 0.033(2) 0.029(2) -0.0077(18) -0.0004(18) -0.0077(18)
C46 0.032(2) 0.041(3) 0.038(2) -0.006(2) 0.000(2) -0.011(2)
C47 0.036(3) 0.049(3) 0.042(3) -0.003(2) -0.006(2) -0.012(2)
C48 0.042(3) 0.058(3) 0.042(3) -0.010(2) -0.007(2) -0.023(2)
C49 0.046(3) 0.047(3) 0.046(3) -0.013(2) 0.001(2) -0.023(2)
C50 0.034(2) 0.036(2) 0.038(2) -0.007(2) 0.002(2) -0.017(2)
C51 0.040(3) 0.039(3) 0.057(3) 0.000(2) -0.009(2) -0.010(2)
C52 0.075(4) 0.063(4) 0.080(4) -0.015(3) 0.006(3) -0.019(3)
C53 0.041(3) 0.036(3) 0.057(3) -0.002(2) -0.005(2) -0.016(2)
C54 0.048(3) 0.049(3) 0.043(3) -0.006(2) 0.004(2) -0.018(2)
C55 0.033(2) 0.032(2) 0.027(2) -0.0083(18) -0.0003(18) -0.0090(19)
C56 0.038(3) 0.031(2) 0.032(2) -0.0078(19) 0.003(2) -0.012(2)
C57 0.059(3) 0.038(3) 0.049(3) -0.006(2) 0.000(3) -0.022(2)
C58 0.061(3) 0.054(3) 0.060(3) -0.009(3) -0.008(3) -0.033(3)
C59 0.049(3) 0.056(3) 0.054(3) -0.009(3) -0.013(3) -0.023(3)
C60 0.040(3) 0.041(3) 0.038(2) -0.011(2) -0.006(2) -0.010(2)
C61 0.050(3) 0.035(3) 0.041(3) -0.007(2) -0.010(2) -0.003(2)
C62 0.053(3) 0.046(3) 0.060(3) -0.006(3) 0.003(3) -0.006(3)
C63 0.048(3) 0.045(3) 0.045(3) -0.009(2) -0.018(2) -0.009(2)
C64 0.062(4) 0.051(3) 0.060(3) -0.002(3) 0.010(3) -0.009(3)
C65 0.044(3) 0.040(3) 0.032(2) 0.000(2) 0.003(2) -0.011(2)
C66 0.061(3) 0.054(3) 0.037(3) -0.010(2) 0.006(2) -0.020(3)
C67 0.065(4) 0.052(3) 0.042(3) -0.015(2) 0.017(3) -0.012(3)
C68 0.041(3) 0.047(3) 0.038(3) -0.010(2) 0.007(2) 0.001(2)
C69 0.098(5) 0.083(5) 0.098(5) -0.010(4) -0.013(4) -0.030(4)
Cl1 0.0302(6) 0.0267(6) 0.0289(5) -0.0078(4) -0.0017(4) -0.0052(5)
Cl2 0.0329(6) 0.0266(6) 0.0259(5) -0.0028(4) 0.0029(4) -0.0042(5)
Cl3 0.0263(6) 0.0305(6) 0.0338(6) -0.0045(5) -0.0019(5) -0.0067(5)
Cl4 0.0353(6) 0.0284(6) 0.0291(6) -0.0001(5) 0.0002(5) -0.0066(5)
Cl5 0.171(3) 0.106(2) 0.151(3) -0.036(2) -0.051(2) -0.024(2)
Cl6 0.115(2) 0.0640(13) 0.161(3) -0.0124(15) -0.0458(19) -0.0236(13)
Cr1 0.0286(4) 0.0241(4) 0.0248(4) -0.0021(3) 0.0013(3) -0.0012(3)
Cr2 0.0237(4) 0.0223(4) 0.0228(4) -0.0043(3) 0.0002(3) -0.0043(3)
N1 0.035(2) 0.038(2) 0.029(2) -0.0041(17) -0.0009(17) 0.0024(18)
N2 0.042(2) 0.026(2) 0.040(2) -0.0043(17) 0.0111(19) -0.0043(18)
N3 0.0258(19) 0.0250(18) 0.0297(19) -0.0048(15) -0.0001(15) -0.0071(15)
N4 0.028(2) 0.0255(18) 0.0265(18) -0.0061(15) -0.0009(15) -0.0063(16)
O1 0.0341(18) 0.0353(18) 0.0293(16) -0.0043(14) 0.0055(14) -0.0038(15)
C23 0.043(3) 0.056(3) 0.039(3) -0.014(2) -0.012(2) 0.010(2)

loop_
_atom_type_symbol
_atom_type_description
_atom_type_scat_dispersion_real
_atom_type_scat_dispersion_imag
_atom_type_scat_source
C C 0.0033 0.0016 'International Tables Vol C Tables 4.2.6.8 and 6.1.1.4'
H H 0.0000 0.0000 'International Tables Vol C Tables 4.2.6.8 and 6.1.1.4'
N N 0.0061 0.0033 'International Tables Vol C Tables 4.2.6.8 and 6.1.1.4'
O O 0.0106 0.0060 'International Tables Vol C Tables 4.2.6.8 and 6.1.1.4'
Cl Cl 0.1484 0.1585 'International Tables Vol C Tables 4.2.6.8 and 6.1.1.4'
Cr Cr 0.3209 0.6236 'International Tables Vol C Tables 4.2.6.8 and 6.1.1.4'

loop_
_geom_angle_atom_site_label_1
_geom_angle_atom_site_label_2
_geom_angle_atom_site_label_3
_geom_angle
N2 C1 C12 117.3(5)
N2 C1 C2 133.7(7)
C12 C1 C2 109.0(6)
C3 C2 C7 118.6(6)
C3 C2 C1 136.4(7)
C7 C2 C1 105.0(6)
C2 C3 C4 118.3(9)
C2 C3 H3 120.9
C4 C3 H3 120.9
C5 C4 C3 121.6(9)
C5 C4 H4 119.2
C3 C4 H4 119.2
C4 C5 C6 123.1(8)
C4 C5 H5 118.4
C6 C5 H5 118.4
C8 C6 C5 129.6(8)
C8 C6 C7 115.8(9)
C5 C6 C7 114.6(8)
C6 C7 C2 123.8(8)
C6 C7 C11 123.5(8)
C2 C7 C11 112.6(6)
C9 C8 C6 122.5(8)
C9 C8 H8 118.7
C6 C8 H8 118.7
C8 C9 C10 122.6(9)
C8 C9 H9 118.7
C10 C9 H9 118.7
C11 C10 C9 116.5(9)
C11 C10 H10 121.8
C9 C10 H10 121.8
C10 C11 C7 119.0(7)
C10 C11 C12 136.5(8)
C7 C11 C12 104.5(6)
N1 C12 C1 117.8(5)
N1 C12 C11 133.2(7)
C1 C12 C11 108.9(6)
C18 C13 C14 122.9(8)
C18 C13 N2 120.5(6)
C14 C13 N2 116.6(7)
C13 C14 C19 121.8(8)
C13 C14 C15 110.3(9)
C19 C14 C15 127.8(8)
C16 C15 C14 122.7(10)
C16 C15 H15 118.7
C14 C15 H15 118.7
C17 C16 C15 124.2(14)
C17 C16 H16 117.9
C15 C16 H16 117.9
C16 C17 C18 121.7(13)
C16 C17 H17 119.1
C18 C17 H17 119.1
C13 C18 C17 118.0(9)
C13 C18 C21 121.5(7)
C17 C18 C21 120.4(9)
C14 C19 C20B 106.3(14)
C14 C19 C20A 136.7(14)
C20B C19 C20A 34.6(10)
C14 C19 H19A 103.0
C20B C19 H19A 100.9
C20A C19 H19A 103.0
C14 C19 H19B 103.0
C20B C19 H19B 134.9
C20A C19 H19B 103.0
H19A C19 H19B 105.1
C14 C19 H19C 110.2
C20B C19 H19C 110.4
C20A C19 H19C 103.7
H19A C19 H19C 15.3
H19B C19 H19C 90.2
C14 C19 H19D 110.7
C20B C19 H19D 110.4
C20A C19 H19D 81.7
H19A C19 H19D 124.1
H19B C19 H19D 25.5
H19C C19 H19D 108.9
C19 C20A H20A 109.5
C19 C20A H20B 109.5
C19 C20A H20C 109.5
C19 C20B H20D 109.5
C19 C20B H20E 109.5
H20D C20B H20E 109.5
C19 C20B H20F 109.5
H20D C20B H20F 109.5
H20E C20B H20F 109.5
C22A C21 C18 114.8(12)
C22A C21 C22B 61.1(17)
C18 C21 C22B 126.7(17)
C22A C21 H21A 108.6
C18 C21 H21A 108.6
C22B C21 H21A 123.3
C22A C21 H21B 108.6
C18 C21 H21B 108.6
C22B C21 H21B 47.5
H21A C21 H21B 107.5
C22A C21 H21C 137.9
C18 C21 H21C 106.5
C22B C21 H21C 100.6
H21A C21 H21C 47.2
H21B C21 H21C 63.6
C22A C21 H21D 54.1
C18 C21 H21D 106.7
C22B C21 H21D 108.1
H21A C21 H21D 60.7
H21B C21 H21D 144.7
H21C C21 H21D 106.7
C21 C22A H21D 42.5
C21 C22A H22A 109.5
H21D C22A H22A 149.4
C21 C22A H22B 109.5
H21D C22A H22B 94.6
C21 C22A H22C 109.5
H21D C22A H22C 78.2
C21 C22B H22D 109.5
C21 C22B H22E 109.5
H22D C22B H22E 109.5
C21 C22B H22F 109.5
H22D C22B H22F 109.5
H22E C22B H22F 109.5
C25 C24 C23 118.6(9)
C25 C24 C29 119.2(8)
C23 C24 C29 122.2(7)
C26 C25 C24 120.2(9)
C26 C25 H25 119.9
C24 C25 H25 119.9
C25 C26 C27 124.2(9)
C25 C26 H26 117.9
C27 C26 H26 117.9
C28 C27 C26 116.8(10)
C28 C27 H27 121.6
C26 C27 H27 121.6
C23 C28 C27 117.5(8)
C23 C28 C31 124.0(6)
C27 C28 C31 118.4(8)
C24 C29 C30B 129.8(13)
C24 C29 C30A 102.6(13)
C30B C29 C30A 28.4(8)
C24 C29 H29A 111.3
C30B C29 H29A 90.6
C30A C29 H29A 111.3
C24 C29 H29B 111.3
C30B C29 H29B 102.2
C30A C29 H29B 111.3
H29A C29 H29B 109.2
C24 C29 H29C 104.8
C30B C29 H29C 104.9
C30A C29 H29C 126.6
H29A C29 H29C 15.4
H29B C29 H29C 100.0
C24 C29 H29D 104.8
C30B C29 H29D 104.8
C30A C29 H29D 110.2
H29A C29 H29D 115.8
H29B C29 H29D 7.4
H29C C29 H29D 105.8
C29 C30A H30A 109.5
C29 C30A H30B 109.5
C29 C30A H30C 109.5
C29 C30B H30D 109.5
C29 C30B H30E 109.5
H30D C30B H30E 109.5
C29 C30B H30F 109.5
H30D C30B H30F 109.5
H30E C30B H30F 109.5
C28 C31 C32 112.7(7)
C28 C31 H31A 109.0
C32 C31 H31A 109.0
C28 C31 H31B 109.0
C32 C31 H31B 109.0
H31A C31 H31B 107.8
C31 C32 H32A 109.5
C31 C32 H32B 109.5
H32A C32 H32B 109.5
C31 C32 H32C 109.5
H32A C32 H32C 109.5
H32B C32 H32C 109.5
N3 C33 C44 117.1(4)
N3 C33 C34 134.2(5)
C44 C33 C34 108.6(4)
C35 C34 C39 119.1(5)
C35 C34 C33 136.1(5)
C39 C34 C33 104.8(5)
C34 C35 C36 117.9(6)
C34 C35 H35 121.1
C36 C35 H35 121.1
C37 C36 C35 122.5(6)
C37 C36 H36 118.7
C35 C36 H36 118.7
C36 C37 C38 120.6(5)
C36 C37 H37 119.7
C38 C37 H37 119.7
C37 C38 C39 116.2(5)
C37 C38 C40 127.7(5)
C39 C38 C40 116.1(6)
C38 C39 C43 123.5(5)
C38 C39 C34 123.6(5)
C43 C39 C34 112.9(5)
C41 C40 C38 120.8(5)
C41 C40 H40 119.6
C38 C40 H40 119.6
C40 C41 C42 122.2(6)
C40 C41 H41 118.9
C42 C41 H41 118.9
C43 C42 C41 118.2(6)
C43 C42 H42 120.9
C41 C42 H42 120.9
C42 C43 C39 119.1(5)
C42 C43 C44 136.1(5)
C39 C43 C44 104.8(4)
N4 C44 C33 117.2(4)
N4 C44 C43 133.8(5)
C33 C44 C43 108.9(4)
C50 C45 C46 121.5(5)
C50 C45 N3 120.4(4)
C46 C45 N3 118.1(4)
C47 C46 C45 118.0(5)
C47 C46 C51 118.3(5)
C45 C46 C51 123.7(5)
C48 C47 C46 121.0(5)
C48 C47 H47 119.5
C46 C47 H47 119.5
C49 C48 C47 120.2(5)
C49 C48 H48 119.9
C47 C48 H48 119.9
C48 C49 C50 121.7(5)
C48 C49 H49 119.2
C50 C49 H49 119.2
C45 C50 C49 117.6(5)
C45 C50 C53 122.3(5)
C49 C50 C53 120.1(5)
C52 C51 C46 114.9(6)
C52 C51 H51A 108.5
C46 C51 H51A 108.5
C52 C51 H51B 108.5
C46 C51 H51B 108.5
H51A C51 H51B 107.5
C51 C52 H52A 109.5
C51 C52 H52B 109.5
H52A C52 H52B 109.5
C51 C52 H52C 109.5
H52A C52 H52C 109.5
H52B C52 H52C 109.5
C50 C53 C54 113.5(5)
C50 C53 H53A 108.9
C54 C53 H53A 108.9
C50 C53 H53B 108.9
C54 C53 H53B 108.9
H53A C53 H53B 107.7
C53 C54 H54A 109.5
C53 C54 H54B 109.5
H54A C54 H54B 109.5
C53 C54 H54C 109.5
H54A C54 H54C 109.5
H54B C54 H54C 109.5
C56 C55 C60 120.9(5)
C56 C55 N4 118.9(4)
C60 C55 N4 120.2(4)
C57 C56 C55 118.6(5)
C57 C56 C61 117.8(5)
C55 C56 C61 123.6(5)
C58 C57 C56 121.3(6)
C58 C57 H57 119.3
C56 C57 H57 119.3
C59 C58 C57 119.9(6)
C59 C58 H58 120.1
C57 C58 H58 120.1
C58 C59 C60 121.9(6)
C58 C59 H59 119.1
C60 C59 H59 119.1
C59 C60 C55 117.5(5)
C59 C60 C63 119.0(5)
C55 C60 C63 123.4(5)
C56 C61 C62 113.0(5)
C56 C61 H61A 109.0
C62 C61 H61A 109.0
C56 C61 H61B 109.0
C62 C61 H61B 109.0
H61A C61 H61B 107.8
C61 C62 H62A 109.5
C61 C62 H62B 109.5
H62A C62 H62B 109.5
C61 C62 H62C 109.5
H62A C62 H62C 109.5
H62B C62 H62C 109.5
C60 C63 C64 111.8(5)
C60 C63 H63A 109.3
C64 C63 H63A 109.3
C60 C63 H63B 109.3
C64 C63 H63B 109.3
H63A C63 H63B 107.9
C63 C64 H64A 109.5
C63 C64 H64B 109.5
H64A C64 H64B 109.5
C63 C64 H64C 109.5
H64A C64 H64C 109.5
H64B C64 H64C 109.5
O1 C65 C66 102.8(5)
O1 C65 H65A 111.2
C66 C65 H65A 111.2
O1 C65 H65B 111.2
C66 C65 H65B 111.2
H65A C65 H65B 109.1
C65 C66 C67 103.1(5)
C65 C66 H66A 111.2
C67 C66 H66A 111.2
C65 C66 H66B 111.2
C67 C66 H66B 111.2
H66A C66 H66B 109.1
C68 C67 C66 105.4(5)
C68 C67 H67A 110.7
C66 C67 H67A 110.7
C68 C67 H67B 110.7
C66 C67 H67B 110.7
H67A C67 H67B 108.8
O1 C68 C67 106.4(5)
O1 C68 H68A 110.5
C67 C68 H68A 110.5
O1 C68 H68B 110.5
C67 C68 H68B 110.5
H68A C68 H68B 108.6
Cl6 C69 Cl5 110.6(6)
Cl6 C69 H69A 109.5
Cl5 C69 H69A 109.5
Cl6 C69 H69B 109.5
Cl5 C69 H69B 109.5
H69A C69 H69B 108.1
Cr1 Cl1 Cr2 80.65(4)
Cr1 Cl2 Cr2 80.30(4)
Cr1 Cl3 Cr2 81.04(4)
N2 Cr1 N1 82.5(2)
N2 Cr1 O1 91.91(17)
N1 Cr1 O1 91.70(16)
N2 Cr1 Cl2 96.72(13)
N1 Cr1 Cl2 98.32(13)
O1 Cr1 Cl2 167.52(11)
N2 Cr1 Cl3 177.77(15)
N1 Cr1 Cl3 95.41(15)
O1 Cr1 Cl3 88.85(11)
Cl2 Cr1 Cl3 82.86(5)
N2 Cr1 Cl1 95.99(15)
N1 Cr1 Cl1 178.45(15)
O1 Cr1 Cl1 88.23(11)
Cl2 Cr1 Cl1 81.94(5)
Cl3 Cr1 Cl1 86.13(5)
N3 Cr2 N4 82.78(16)
N3 Cr2 Cl4 99.03(12)
N4 Cr2 Cl4 97.40(12)
N3 Cr2 Cl3 172.17(12)
N4 Cr2 Cl3 95.81(12)
Cl4 Cr2 Cl3 88.79(5)
N3 Cr2 Cl1 95.37(12)
N4 Cr2 Cl1 170.85(12)
Cl4 Cr2 Cl1 91.73(5)
Cl3 Cr2 Cl1 84.80(5)
N3 Cr2 Cl2 92.24(12)
N4 Cr2 Cl2 91.53(12)
Cl4 Cr2 Cl2 166.39(5)
Cl3 Cr2 Cl2 80.08(4)
Cl1 Cr2 Cl2 79.57(4)
C12 N1 C23 117.6(5)
C12 N1 Cr1 108.7(4)
C23 N1 Cr1 133.4(4)
C1 N2 C13 118.7(5)
C1 N2 Cr1 109.9(4)
C13 N2 Cr1 131.2(4)
C33 N3 C45 118.5(4)
C33 N3 Cr2 109.5(3)
C45 N3 Cr2 132.0(3)
C44 N4 C55 118.7(4)
C44 N4 Cr2 109.4(3)
C55 N4 Cr2 131.7(3)
C68 O1 C65 107.1(4)
C68 O1 Cr1 128.7(3)
C65 O1 Cr1 124.2(3)
C28 C23 C24 122.6(7)
C28 C23 N1 120.5(6)
C24 C23 N1 116.9(7)

loop_
_geom_bond_atom_site_label_1
_geom_bond_atom_site_label_2
_geom_bond_distance
C1 N2 1.324(8)
C1 C12 1.408(10)
C1 C2 1.482(8)
C2 C3 1.384(11)
C2 C7 1.417(11)
C3 C4 1.416(11)
C3 H3 0.9500
C4 C5 1.353(14)
C4 H4 0.9500
C5 C6 1.404(13)
C5 H5 0.9500
C6 C8 1.362(13)
C6 C7 1.405(10)
C7 C11 1.433(11)
C8 C9 1.359(14)
C8 H8 0.9500
C9 C10 1.446(11)
C9 H9 0.9500
C10 C11 1.367(11)
C10 H10 0.9500
C11 C12 1.484(8)
C12 N1 1.341(8)
C13 C18 1.389(12)
C13 C14 1.408(11)
C13 N2 1.470(9)
C14 C19 1.506(14)
C14 C15 1.527(14)
C15 C16 1.286(16)
C15 H15 0.9500
C16 C17 1.237(17)
C16 H16 0.9500
C17 C18 1.412(13)
C17 H17 0.9500
C18 C21 1.473(13)
C19 C20B 1.55(2)
C19 C20A 1.60(2)
C19 H19A 0.9900
C19 H19B 0.9900
C19 H19C 0.9900
C19 H19D 0.9900
C20A H20A 0.9800
C20A H20B 0.9800
C20A H20C 0.9800
C20B H20D 0.9800
C20B H20E 0.9800
C20B H20F 0.9800
C21 C22A 1.46(2)
C21 C22B 1.49(4)
C21 H21A 0.9900
C21 H21B 0.9900
C21 H21C 0.9900
C21 H21D 0.9900
C22A H21D 1.1884
C22A H22A 0.9800
C22A H22B 0.9800
C22A H22C 0.9800
C22B H22D 0.9800
C22B H22E 0.9800
C22B H22F 0.9800
C24 C25 1.363(13)
C24 C23 1.422(10)
C24 C29 1.452(13)
C25 C26 1.302(15)
C25 H25 0.9500
C26 C27 1.452(15)
C26 H26 0.9500
C27 C28 1.406(11)
C27 H27 0.9500
C28 C23 1.389(11)
C28 C31 1.514(11)
C29 C30B 1.582(18)
C29 C30A 1.59(2)
C29 H29A 0.9900
C29 H29B 0.9900
C29 H29C 0.9900
C29 H29D 0.9900
C30A H30A 0.9800
C30A H30B 0.9800
C30A H30C 0.9800
C30B H30D 0.9800
C30B H30E 0.9800
C30B H30F 0.9800
C31 C32 1.536(13)
C31 H31A 0.9900
C31 H31B 0.9900
C32 H32A 0.9800
C32 H32B 0.9800
C32 H32C 0.9800
C33 N3 1.334(6)
C33 C44 1.426(7)
C33 C34 1.468(7)
C34 C35 1.369(8)
C34 C39 1.424(8)
C35 C36 1.426(8)
C35 H35 0.9500
C36 C37 1.388(10)
C36 H36 0.9500
C37 C38 1.403(9)
C37 H37 0.9500
C38 C39 1.403(8)
C38 C40 1.420(9)
C39 C43 1.420(8)
C40 C41 1.377(10)
C40 H40 0.9500
C41 C42 1.425(8)
C41 H41 0.9500
C42 C43 1.379(8)
C42 H42 0.9500
C43 C44 1.468(7)
C44 N4 1.340(6)
C45 C50 1.397(7)
C45 C46 1.405(7)
C45 N3 1.445(6)
C46 C47 1.405(8)
C46 C51 1.502(8)
C47 C48 1.370(9)
C47 H47 0.9500
C48 C49 1.367(9)
C48 H48 0.9500
C49 C50 1.405(8)
C49 H49 0.9500
C50 C53 1.513(8)
C51 C52 1.483(10)
C51 H51A 0.9900
C51 H51B 0.9900
C52 H52A 0.9800
C52 H52B 0.9800
C52 H52C 0.9800
C53 C54 1.516(8)
C53 H53A 0.9900
C53 H53B 0.9900
C54 H54A 0.9800
C54 H54B 0.9800
C54 H54C 0.9800
C55 C56 1.399(7)
C55 C60 1.424(8)
C55 N4 1.438(6)
C56 C57 1.387(8)
C56 C61 1.520(8)
C57 C58 1.387(10)
C57 H57 0.9500
C58 C59 1.366(9)
C58 H58 0.9500
C59 C60 1.396(8)
C59 H59 0.9500
C60 C63 1.487(8)
C61 C62 1.521(9)
C61 H61A 0.9900
C61 H61B 0.9900
C62 H62A 0.9800
C62 H62B 0.9800
C62 H62C 0.9800
C63 C64 1.507(9)
C63 H63A 0.9900
C63 H63B 0.9900
C64 H64A 0.9800
C64 H64B 0.9800
C64 H64C 0.9800
C65 O1 1.476(6)
C65 C66 1.514(8)
C65 H65A 0.9900
C65 H65B 0.9900
C66 C67 1.525(10)
C66 H66A 0.9900
C66 H66B 0.9900
C67 C68 1.515(8)
C67 H67A 0.9900
C67 H67B 0.9900
C68 O1 1.466(7)
C68 H68A 0.9900
C68 H68B 0.9900
C69 Cl6 1.740(11)
C69 Cl5 1.743(11)
C69 H69A 0.9900
C69 H69B 0.9900
Cl1 Cr1 2.3978(14)
Cl1 Cr2 2.4188(13)
Cl2 Cr1 2.3682(13)
Cl2 Cr2 2.4645(13)
Cl3 Cr1 2.3789(14)
Cl3 Cr2 2.4184(14)
Cl4 Cr2 2.2902(13)
Cr1 N2 2.001(5)
Cr1 N1 2.006(5)
Cr1 O1 2.075(3)
Cr2 N3 2.000(4)
Cr2 N4 2.002(4)
N1 C23 1.430(8)
